data_1535559
loop_
_publ_author_name
'Brodersen, K.'
'Pezzei, G.'
'Thiele, G.'

_publ_section_title
;
 Die Kristallstruktur der Hexaquomagnesiumhexahalogenodimercurate (Mg (O
 H2)6) (Hg2 X6) (X= Br,I)
;
_journal_name_full 'Zeitschrift fuer Anorganische und Allgemeine Chemie'
_journal_page_first 209
_journal_page_last 214
_journal_volume 502
_journal_year 1983
_chemical_formula_sum 'Br6 H12 Hg2 Mg O6'
_chemical_name_systematic '(Mg (O H2)6) (Hg2 Br6)'
_space_group_IT_number 15
_symmetry_space_group_name_Hall '-C 2yc'
_symmetry_space_group_name_H-M 'C 1 2/c 1'
_cell_angle_alpha 90
_cell_angle_beta 108.98
_cell_angle_gamma 90
_cell_formula_units_Z 4
_cell_length_a 13.008
_cell_length_b 10.539
_cell_length_c 13.774
_cell_volume 1785.633
_citation_journal_id_ASTM ZAACAB
_cod_data_source_file Brodersen_ZAACAB_1983_260.cif
_cod_data_source_block H12Br6Hg2Mg1O6
_cod_depositor_comments
;
 Marking attached hydrogen atoms.

 Antanas Vaitkus,
 2017-07-12
;
_cod_original_formula_sum 'H12 Br6 Hg2 Mg1 O6'
_cod_database_code 1535559

loop_
_symmetry_equiv_pos_as_xyz
x,y,z
-x,y,-z+1/2
-x,-y,-z
x,-y,z-1/2
x+1/2,y+1/2,z
-x+1/2,y+1/2,-z+1/2
-x+1/2,-y+1/2,-z
x+1/2,-y+1/2,z-1/2

loop_
_atom_site_label
_atom_site_type_symbol
_atom_site_fract_x
_atom_site_fract_y
_atom_site_fract_z
_atom_site_occupancy
_atom_site_U_iso_or_equiv
_atom_site_attached_hydrogens
Hg1 Hg+2 0.1458 0.3859 0.4442 1 0.0 0
Mg1 Mg+2 0 0.1221 0.75 1 0.0 0
Br1 Br-1 0.2505 0.4373 0.9074 1 0.0 0
Br2 Br-1 0.45 0.1599 0.9086 1 0.0 0
Br3 Br-1 0.239 0.8016 0.8539 1 0.0 0
O1 O-2 0.3355 0.625 0.6809 1 0.0 2
O2 O-2 0 0.9354 0.75 1 0.0 2
O3 O-2 0.5244 0.6157 0.5905 1 0.0 2
O4 O-2 0.5 0.8027 0.75 1 0.0 2
